data_7052825
loop_
_publ_author_name
'Zhang, Zhenfeng'
'Tong, Hongbo'
'Wu, Yanbo'
'Zhang, Guisheng'

_publ_section_title
;
 C&#x22EF;\p interaction of non-hydrogen bond type
;
_journal_issue 1
_journal_name_full 'New Journal of Chemistry'
_journal_page_first 44
_journal_paper_doi 10.1039/c2nj20903a
_journal_volume 36
_journal_year 2012
_chemical_formula_sum 'C13 H13 F N2 O3'
_chemical_formula_weight 264.25
_chemical_name_common
;ethyl (2Z)-2-cyano-3-((3-fluoro-4-methoxyphenyl)amino)prop-2-
enoate
;
_chemical_name_systematic
;
ethyl (2Z)-2-cyano-3-[(3-fluoro-4-methoxyphenyl)amino]prop-2-enoate
;
_space_group_IT_number 2
_symmetry_cell_setting triclinic
_symmetry_space_group_name_Hall '-P 1'
_symmetry_space_group_name_H-M 'P -1'
_atom_sites_solution_hydrogens geom
_atom_sites_solution_primary direct
_atom_sites_solution_secondary difmap
_audit_creation_method SHELXL-97
_cell_angle_alpha 83.394(2)
_cell_angle_beta 78.094(2)
_cell_angle_gamma 70.208(2)
_cell_formula_units_Z 2
_cell_length_a 7.1447(9)
_cell_length_b 7.5795(9)
_cell_length_c 13.4410(16)
_cell_measurement_temperature 296(2)
_cell_measurement_theta_max 25.0
_cell_measurement_theta_min 3.1
_cell_volume 669.34(14)
_computing_cell_refinement 'SMART (Bruker, 1997)'
_computing_data_collection 'SMART (Bruker, 1997)'
_computing_data_reduction 'SAINT (Bruker, 1997)'
_computing_molecular_graphics 'SHELXTL (Sheldrick, 2008)'
_computing_publication_material 'SHELXTL (Sheldrick, 2008)'
_computing_structure_refinement 'SHELXL-97 (Sheldrick, 2008)'
_computing_structure_solution 'SHELXS-97 (Sheldrick, 2008)'
_diffrn_ambient_temperature 296(2)
_diffrn_measured_fraction_theta_full 0.973
_diffrn_measured_fraction_theta_max 0.973
_diffrn_measurement_device_type 'CCD area detector'
_diffrn_measurement_method 'phi and omega scans'
_diffrn_radiation_monochromator graphite
_diffrn_radiation_source 'fine-focus sealed tube'
_diffrn_radiation_type MoK\a
_diffrn_radiation_wavelength 0.71073
_diffrn_reflns_av_R_equivalents 0.0172
_diffrn_reflns_av_sigmaI/netI 0.0240
_diffrn_reflns_limit_h_max 8
_diffrn_reflns_limit_h_min -8
_diffrn_reflns_limit_k_max 9
_diffrn_reflns_limit_k_min -9
_diffrn_reflns_limit_l_max 16
_diffrn_reflns_limit_l_min -16
_diffrn_reflns_number 4583
_diffrn_reflns_theta_full 25.04
_diffrn_reflns_theta_max 25.04
_diffrn_reflns_theta_min 3.08
_exptl_absorpt_coefficient_mu 0.103
_exptl_absorpt_correction_T_max 0.9796
_exptl_absorpt_correction_T_min 0.9697
_exptl_absorpt_correction_type multi-scan
_exptl_absorpt_process_details sadabs
_exptl_crystal_colour colorless
_exptl_crystal_density_diffrn 1.311
_exptl_crystal_density_method 'not measured'
_exptl_crystal_description block
_exptl_crystal_F_000 276
_exptl_crystal_size_max 0.30
_exptl_crystal_size_mid 0.20
_exptl_crystal_size_min 0.20
_refine_diff_density_max 0.103
_refine_diff_density_min -0.102
_refine_diff_density_rms 0.023
_refine_ls_extinction_method none
_refine_ls_goodness_of_fit_ref 1.013
_refine_ls_hydrogen_treatment constr
_refine_ls_matrix_type full
_refine_ls_number_parameters 174
_refine_ls_number_reflns 2309
_refine_ls_number_restraints 0
_refine_ls_restrained_S_all 1.013
_refine_ls_R_factor_all 0.0509
_refine_ls_R_factor_gt 0.0340
_refine_ls_shift/su_max 0.000
_refine_ls_shift/su_mean 0.000
_refine_ls_structure_factor_coef Fsqd
_refine_ls_weighting_details 'calc w=1/[\s^2^(Fo^2^)+(0.0541P)^2^+0.0219P] where P=(Fo^2^+2Fc^2^)/3'
_refine_ls_weighting_scheme calc
_refine_ls_wR_factor_gt 0.0872
_refine_ls_wR_factor_ref 0.0975
_reflns_number_gt 1681
_reflns_number_total 2309
_reflns_threshold_expression >2sigma(I)
_cod_data_source_file c2nj20903a.txt
_cod_data_source_block s407b
_cod_depositor_comments
;
The following automatic conversions were performed:

'_symmetry_cell_setting' value 'Triclinic' changed to 'triclinic'
according to /home/saulius/struct/CIF-dictionaries/cif_core.dic
dictionary named 'cif_core.dic' version 2.4.1 from
2010-06-29.

'_exptl_absorpt_correction_type' value 'MULTI-SCAN'
changed to 'multi-scan' according to
/home/saulius/struct/CIF-dictionaries/cif_core.dic dictionary named
'cif_core.dic' version 2.4.1 from 2010-06-29.

Automatic conversion script
Id: cif_fix_values 1715 2011-07-08 13:25:40Z adriana 
;
_cod_original_sg_symbol_H-M P-1
_cod_database_code 7052825

loop_
_symmetry_equiv_pos_as_xyz
'x, y, z'
'-x, -y, -z'

loop_
_atom_site_label
_atom_site_type_symbol
_atom_site_fract_x
_atom_site_fract_y
_atom_site_fract_z
_atom_site_U_iso_or_equiv
_atom_site_adp_type
_atom_site_occupancy
_atom_site_symmetry_multiplicity
_atom_site_calc_flag
_atom_site_refinement_flags
F1 F -0.09522(14) 0.44819(12) 0.34894(6) 0.0816(3) Uani 1 1 d .
N1 N 0.26086(14) 0.44874(14) 0.00441(8) 0.0513(3) Uani 1 1 d .
H1 H 0.3308 0.3772 -0.0445 0.062 Uiso 1 1 calc R
N2 N 0.18085(19) 1.07155(18) -0.12555(10) 0.0729(4) Uani 1 1 d .
O1 O 0.47973(14) 0.42942(13) -0.18754(7) 0.0669(3) Uani 1 1 d .
O2 O 0.44396(14) 0.70536(12) -0.27650(7) 0.0593(3) Uani 1 1 d .
O3 O 0.03223(16) 0.07877(14) 0.36749(7) 0.0734(3) Uani 1 1 d .
C1 C 0.28839(18) 0.71223(17) -0.10679(9) 0.0477(3) Uani 1 1 d .
C2 C 0.22246(18) 0.63138(17) -0.01572(10) 0.0494(3) Uani 1 1 d .
H2 H 0.1447 0.7111 0.0359 0.059 Uiso 1 1 calc R
C3 C 0.22886(18) 0.9113(2) -0.11802(10) 0.0527(3) Uani 1 1 d .
C4 C 0.41217(19) 0.60066(18) -0.19211(10) 0.0506(3) Uani 1 1 d .
C5 C 0.20000(17) 0.35778(17) 0.09717(9) 0.0465(3) Uani 1 1 d .
C6 C 0.07409(19) 0.45513(18) 0.18061(10) 0.0522(3) Uani 1 1 d .
H6 H 0.0241 0.5856 0.1776 0.063 Uiso 1 1 calc R
C7 C 0.02590(19) 0.35407(19) 0.26709(10) 0.0540(3) Uani 1 1 d .
C8 C 0.0935(2) 0.15938(19) 0.27645(10) 0.0538(3) Uani 1 1 d .
C9 C 0.21836(19) 0.06576(19) 0.19257(10) 0.0567(4) Uani 1 1 d .
H9 H 0.2684 -0.0647 0.1957 0.068 Uiso 1 1 calc R
C10 C 0.26934(18) 0.16431(18) 0.10428(10) 0.0532(3) Uani 1 1 d .
H10 H 0.3522 0.0989 0.0484 0.064 Uiso 1 1 calc R
C11 C 0.0781(4) -0.1192(3) 0.37266(14) 0.1077(7) Uani 1 1 d .
H11A H 0.0245 -0.1542 0.3209 0.162 Uiso 1 1 calc R
H11B H 0.0188 -0.1589 0.4384 0.162 Uiso 1 1 calc R
H11C H 0.2221 -0.1784 0.3621 0.162 Uiso 1 1 calc R
C12 C 0.5602(2) 0.6073(2) -0.36712(11) 0.0686(4) Uani 1 1 d .
H12A H 0.4979 0.5208 -0.3829 0.082 Uiso 1 1 calc R
H12B H 0.6968 0.5367 -0.3571 0.082 Uiso 1 1 calc R
C13 C 0.5629(3) 0.7530(3) -0.45099(13) 0.1007(6) Uani 1 1 d .
H13A H 0.4274 0.8178 -0.4621 0.151 Uiso 1 1 calc R
H13B H 0.6440 0.6943 -0.5121 0.151 Uiso 1 1 calc R
H13C H 0.6190 0.8408 -0.4329 0.151 Uiso 1 1 calc R

loop_
_atom_site_aniso_label
_atom_site_aniso_U_11
_atom_site_aniso_U_22
_atom_site_aniso_U_33
_atom_site_aniso_U_23
_atom_site_aniso_U_13
_atom_site_aniso_U_12
F1 0.0987(7) 0.0694(6) 0.0600(5) -0.0177(4) 0.0142(4) -0.0175(5)
N1 0.0479(6) 0.0473(6) 0.0512(6) -0.0049(5) -0.0038(5) -0.0078(5)
N2 0.0772(8) 0.0518(8) 0.0751(9) -0.0062(6) 0.0021(6) -0.0105(6)
O1 0.0734(6) 0.0467(6) 0.0674(6) -0.0060(4) 0.0055(5) -0.0121(5)
O2 0.0688(6) 0.0517(6) 0.0498(5) -0.0045(4) -0.0002(4) -0.0151(4)
O3 0.0974(8) 0.0631(7) 0.0534(6) 0.0042(5) -0.0022(5) -0.0268(6)
C1 0.0417(6) 0.0469(7) 0.0515(7) -0.0035(6) -0.0076(5) -0.0105(5)
C2 0.0431(7) 0.0489(8) 0.0535(7) -0.0056(6) -0.0095(5) -0.0099(5)
C3 0.0478(7) 0.0526(8) 0.0513(7) -0.0061(6) -0.0027(6) -0.0105(6)
C4 0.0475(7) 0.0464(8) 0.0559(8) -0.0023(6) -0.0071(6) -0.0138(6)
C5 0.0391(6) 0.0502(7) 0.0481(7) -0.0025(5) -0.0079(5) -0.0118(5)
C6 0.0527(7) 0.0432(7) 0.0560(8) -0.0045(6) -0.0079(6) -0.0099(6)
C7 0.0528(7) 0.0549(8) 0.0486(7) -0.0123(6) -0.0008(6) -0.0115(6)
C8 0.0563(8) 0.0550(8) 0.0489(7) 0.0003(6) -0.0092(6) -0.0176(6)
C9 0.0579(8) 0.0452(7) 0.0601(8) -0.0023(6) -0.0072(6) -0.0097(6)
C10 0.0464(7) 0.0512(8) 0.0547(8) -0.0092(6) -0.0024(6) -0.0082(6)
C11 0.172(2) 0.0695(12) 0.0725(11) 0.0126(9) -0.0013(12) -0.0443(12)
C12 0.0740(10) 0.0692(10) 0.0582(9) -0.0161(7) 0.0024(7) -0.0218(8)
C13 0.1336(16) 0.1004(14) 0.0573(10) -0.0005(9) 0.0061(10) -0.0386(12)

loop_
_atom_type_symbol
_atom_type_description
_atom_type_scat_dispersion_real
_atom_type_scat_dispersion_imag
_atom_type_scat_source
C C 0.0033 0.0016 'International Tables Vol C Tables 4.2.6.8 and 6.1.1.4'
H H 0.0000 0.0000 'International Tables Vol C Tables 4.2.6.8 and 6.1.1.4'
N N 0.0061 0.0033 'International Tables Vol C Tables 4.2.6.8 and 6.1.1.4'
O O 0.0106 0.0060 'International Tables Vol C Tables 4.2.6.8 and 6.1.1.4'
F F 0.0171 0.0103 'International Tables Vol C Tables 4.2.6.8 and 6.1.1.4'

loop_
_geom_angle_atom_site_label_1
_geom_angle_atom_site_label_2
_geom_angle_atom_site_label_3
_geom_angle
F1 C7 C6 118.53(12)
F1 C7 C8 117.63(12)
N1 C2 C1 125.07(12)
N1 C2 H2 117.5
N2 C3 C1 178.98(14)
O1 C4 O2 123.37(12)
O1 C4 C1 123.91(12)
O2 C4 C1 112.73(11)
O2 C12 C13 106.67(13)
O2 C12 H12A 110.4
O2 C12 H12B 110.4
O3 C11 H11A 109.5
O3 C11 H11B 109.5
O3 C11 H11C 109.5
O3 C8 C9 126.16(12)
O3 C8 C7 116.99(12)
H11A C11 H11B 109.5
H11A C11 H11C 109.5
H11B C11 H11C 109.5
C1 C2 H2 117.5
C2 N1 C5 127.45(11)
C2 N1 H1 116.3
C2 C1 C3 118.54(11)
C2 C1 C4 121.95(11)
C3 C1 C4 119.50(11)
C4 O2 C12 117.14(10)
C5 C10 C9 121.38(12)
C5 C10 H10 119.3
C5 C6 H6 120.9
C5 N1 H1 116.3
C6 C7 C8 123.84(12)
C6 C5 N1 122.84(12)
C7 C6 C5 118.27(12)
C7 C6 H6 120.9
C8 O3 C11 116.88(12)
C8 C9 H9 119.7
C9 C10 H10 119.3
C9 C8 C7 116.84(12)
C10 C5 C6 119.15(12)
C10 C5 N1 118.02(11)
C10 C9 C8 120.52(12)
C10 C9 H9 119.7
C12 C13 H13A 109.5
C12 C13 H13B 109.5
C12 C13 H13C 109.5
C13 C12 H12A 110.4
C13 C12 H12B 110.4
H12A C12 H12B 108.6
H13A C13 H13B 109.5
H13A C13 H13C 109.5
H13B C13 H13C 109.5

loop_
_geom_bond_atom_site_label_1
_geom_bond_atom_site_label_2
_geom_bond_distance
F1 C7 1.3556(15)
N1 C2 1.3237(16)
N1 C5 1.4144(16)
N1 H1 0.8600
N2 C3 1.1434(17)
O1 C4 1.2211(15)
O2 C4 1.3329(15)
O2 C12 1.4487(17)
O3 C8 1.3603(16)
O3 C11 1.420(2)
C1 C3 1.4210(18)
C1 C4 1.4527(18)
C2 C1 1.3713(17)
C2 H2 0.9300
C5 C10 1.3785(18)
C6 C5 1.3914(18)
C6 H6 0.9300
C7 C6 1.3656(18)
C8 C9 1.3823(19)
C8 C7 1.3879(19)
C9 H9 0.9300
C10 C9 1.3787(18)
C10 H10 0.9300
C11 H11A 0.9600
C11 H11B 0.9600
C11 H11C 0.9600
C12 C13 1.486(2)
C12 H12A 0.9700
C12 H12B 0.9700
C13 H13A 0.9600
C13 H13B 0.9600
C13 H13C 0.9600

loop_
_geom_hbond_atom_site_label_D
_geom_hbond_atom_site_label_H
_geom_hbond_atom_site_label_A
_geom_hbond_distance_DH
_geom_hbond_distance_HA
_geom_hbond_distance_DA
_geom_hbond_angle_DHA
N1 H1 O1 0.86 2.06 2.719(2) 132.6
